data_4306606
loop_
_publ_author_name
'Diptikanta Swain'
'Tayur N. Guru Row'

_publ_contact_author_address
;
Solid State and Structural Chemistry Unit
Indian Institute of Science
Bangalore 560 012. Karnataka.
INDIA.
;
_publ_contact_author_email ssctng@sscu.iisc.ernet.in
_publ_contact_author_fax '(91)803601310 '
_publ_contact_author_name
;
 'Prof. T. N. Guru Row'
;
_publ_contact_author_phone (91)802932796
_publ_section_title
;
In Situ Crystallography of KHSO4: Probing the Kinetic Pathway for the
Evolution of a Pyrolysis Reaction in the Crystalline State
;
_journal_name_full 'Inorganic Chemistry'
_journal_page_first 8613
_journal_page_last 8615
_journal_paper_doi 10.1021/ic801426f
_journal_volume 47
_journal_year 2008
_chemical_compound_source 'see text'
_chemical_formula_moiety 'O7 S2, H O4 S, 3(K)'
_chemical_formula_sum 'H K3 O11 S3'
_chemical_formula_weight 390.52
_chemical_name_systematic ' ?'
_space_group_IT_number 14
_symmetry_cell_setting monoclinic
_symmetry_Int_Tables_number 14
_symmetry_space_group_name_Hall '-P 2ybc'
_symmetry_space_group_name_H-M 'P 1 21/c 1'
_atom_sites_solution_hydrogens geom
_atom_sites_solution_primary direct
_atom_sites_solution_secondary difmap
_cell_angle_alpha 90.00
_cell_angle_beta 97.085(15)
_cell_angle_gamma 90.00
_cell_formula_units_Z 4
_cell_length_a 13.4731(15)
_cell_length_b 8.165(7)
_cell_length_c 9.811(8)
_cell_measurement_reflns_used 560
_cell_measurement_temperature 475(2)
_cell_measurement_theta_max 26.356
_cell_measurement_theta_min 0.8965
_cell_volume 1071.0(13)
_computing_cell_refinement 'Bruker SMART V5.628, (Bruker, 2004)'
_computing_data_collection 'Bruker SMART V5.628, (Bruker, 2004)'
_computing_data_reduction 'Bruker SAINT V6.45a, (Bruker, 2004)'
_computing_molecular_graphics 'DIAMOND. version 2.1c (Brandenburg, K. 1999)'
_computing_publication_material 'PLATON (Spek, 1990)'
_computing_structure_refinement 'SHELXL-97 (Sheldrick, 1997)'
_computing_structure_solution 'SHELXTL V6.14 (Bruker, 2000)'
_diffrn_ambient_temperature 475(2)
_diffrn_measured_fraction_theta_full 0.980
_diffrn_measured_fraction_theta_max 0.944
_diffrn_measurement_device_type 'Bruker SMART CCD area detector'
_diffrn_measurement_method '\f and \w scans'
_diffrn_radiation_monochromator graphite
_diffrn_radiation_source 'fine-focus sealed tube'
_diffrn_radiation_type MoK\a
_diffrn_radiation_wavelength 0.71073
_diffrn_reflns_av_R_equivalents 0.0511
_diffrn_reflns_av_sigmaI/netI 0.0876
_diffrn_reflns_limit_h_max 18
_diffrn_reflns_limit_h_min -17
_diffrn_reflns_limit_k_max 10
_diffrn_reflns_limit_k_min -10
_diffrn_reflns_limit_l_max 12
_diffrn_reflns_limit_l_min -13
_diffrn_reflns_number 9152
_diffrn_reflns_reduction_process ' ?'
_diffrn_reflns_theta_full 28.50
_diffrn_reflns_theta_max 28.50
_diffrn_reflns_theta_min 1.52
_exptl_absorpt_coefficient_mu 1.906
_exptl_absorpt_correction_T_max 0.826
_exptl_absorpt_correction_T_min 0.727
_exptl_absorpt_correction_type multi-scan
_exptl_absorpt_process_details 'SADABS, (Sheldrick, 1996)'
_exptl_crystal_colour colourless
_exptl_crystal_density_diffrn 2.422
_exptl_crystal_density_method 'Not Measured'
_exptl_crystal_description block
_exptl_crystal_F_000 776
_exptl_crystal_size_max 0.20
_exptl_crystal_size_mid 0.15
_exptl_crystal_size_min 0.10
_refine_diff_density_max 0.544
_refine_diff_density_min -0.524
_refine_diff_density_rms 0.148
_refine_ls_extinction_method none
_refine_ls_goodness_of_fit_ref 0.869
_refine_ls_hydrogen_treatment mixed
_refine_ls_matrix_type full
_refine_ls_number_parameters 158
_refine_ls_number_reflns 2560
_refine_ls_number_restraints 0
_refine_ls_restrained_S_all 0.869
_refine_ls_R_factor_all 0.1308
_refine_ls_R_factor_gt 0.0550
_refine_ls_shift/su_max 0.000
_refine_ls_shift/su_mean 0.000
_refine_ls_structure_factor_coef Fsqd
_refine_ls_weighting_details 'calc w=1/[\s^2^(Fo^2^)+(0.0000P)^2^+0.0000P] where P=(Fo^2^+2Fc^2^)/3'
_refine_ls_weighting_scheme calc
_refine_ls_wR_factor_gt 0.1231
_refine_ls_wR_factor_ref 0.1697
_reflns_number_gt 1391
_reflns_number_total 2560
_reflns_threshold_expression >2sigma(I)
_cod_data_source_file ic801426f_si_001_4.cif
_cod_data_source_block K3H(SO4)S2O7_475K
_cod_depositor_comments
;
The following automatic conversions were performed:
'_symmetry_cell_setting' value 'Monoclinic' changed to 'monoclinic'
according to '/home/saulius/struct/CIF-dictionaries/cif_core.dic'
dictionary named 'cif_core.dic' version 2.4.1 from 2010-06-29.

Automatic conversion script
Id: cif_fix_enum 1527 2010-12-29 10:47:43Z saulius 
;
_cod_original_cell_volume 1071.1(13)
_cod_original_sg_symbol_H-M 'P 21/c'
_cod_database_code 4306606

loop_
_symmetry_equiv_pos_as_xyz
'x, y, z'
'-x, y+1/2, -z+1/2'
'-x, -y, -z'
'x, -y-1/2, z-1/2'

loop_
_atom_site_label
_atom_site_type_symbol
_atom_site_fract_x
_atom_site_fract_y
_atom_site_fract_z
_atom_site_U_iso_or_equiv
_atom_site_adp_type
_atom_site_occupancy
_atom_site_symmetry_multiplicity
_atom_site_calc_flag
_atom_site_refinement_flags
_atom_site_disorder_assembly
_atom_site_disorder_group
K1 K 0.16848(11) 0.8566(2) 0.20812(15) 0.0370(4) Uani 1 1 d . . .
K2 K 0.18796(11) 0.3844(2) 0.35753(15) 0.0372(4) Uani 1 1 d . . .
K3 K 0.43979(11) 1.0811(2) 0.23455(15) 0.0373(4) Uani 1 1 d . . .
S1 S 0.01305(11) 0.2515(2) 0.58005(14) 0.0232(4) Uani 1 1 d . . .
S2 S 0.39521(12) 0.7301(2) 0.49007(16) 0.0289(4) Uani 1 1 d . . .
S3 S 0.29186(12) 1.0293(2) 0.55381(15) 0.0272(4) Uani 1 1 d . . .
O1 O 0.0145(4) 0.2037(7) 0.4312(5) 0.0370(13) Uani 1 1 d . . .
O2 O 0.0060(3) 0.0943(6) 0.6593(4) 0.0348(11) Uani 1 1 d . . .
O3 O 0.1058(3) 0.3317(6) 0.6273(5) 0.0401(12) Uani 1 1 d . . .
O4 O -0.0740(4) 0.3490(6) 0.5912(5) 0.0407(12) Uani 1 1 d . . .
O5 O 0.3163(3) 0.6276(6) 0.5282(5) 0.0415(13) Uani 1 1 d . . .
O6 O 0.4927(4) 0.6777(7) 0.5483(5) 0.0453(13) Uani 1 1 d . . .
O7 O 0.3869(4) 0.7680(7) 0.3476(5) 0.0572(16) Uani 1 1 d . . .
O8 O 0.3888(3) 0.9073(6) 0.5676(4) 0.0276(10) Uani 1 1 d . . .
O9 O 0.2756(4) 1.0745(7) 0.4121(5) 0.0528(15) Uani 1 1 d . . .
O10 O 0.3289(4) 1.1575(7) 0.6447(6) 0.0557(16) Uani 1 1 d . . .
O11 O 0.2127(3) 0.9402(7) 0.6014(6) 0.0496(14) Uani 1 1 d . . .
H1 H -0.008(10) 0.127(16) 0.419(14) 0.13(6) Uiso 1 1 d . . .

loop_
_atom_site_aniso_label
_atom_site_aniso_U_11
_atom_site_aniso_U_22
_atom_site_aniso_U_33
_atom_site_aniso_U_23
_atom_site_aniso_U_13
_atom_site_aniso_U_12
K1 0.0377(9) 0.0368(10) 0.0384(8) -0.0005(7) 0.0124(7) 0.0001(7)
K2 0.0451(9) 0.0343(10) 0.0340(8) -0.0004(7) 0.0119(7) 0.0039(7)
K3 0.0382(9) 0.0369(11) 0.0363(8) 0.0008(7) 0.0021(6) -0.0031(7)
S1 0.0312(8) 0.0211(9) 0.0182(7) -0.0026(6) 0.0065(6) 0.0000(7)
S2 0.0331(9) 0.0319(11) 0.0235(8) -0.0019(7) 0.0100(6) 0.0030(8)
S3 0.0298(9) 0.0258(10) 0.0271(8) -0.0009(6) 0.0075(6) 0.0021(7)
O1 0.055(3) 0.033(3) 0.023(2) -0.005(2) 0.008(2) -0.005(3)
O2 0.053(3) 0.023(3) 0.031(2) 0.0037(19) 0.013(2) 0.004(2)
O3 0.041(3) 0.039(3) 0.038(3) -0.002(2) -0.002(2) -0.011(2)
O4 0.042(3) 0.038(3) 0.043(3) -0.003(2) 0.009(2) 0.016(2)
O5 0.037(3) 0.036(3) 0.053(3) -0.007(2) 0.014(2) -0.010(2)
O6 0.033(3) 0.040(4) 0.063(3) -0.001(3) 0.004(2) 0.009(2)
O7 0.096(4) 0.055(4) 0.024(3) -0.004(2) 0.021(3) 0.012(3)
O8 0.026(2) 0.030(3) 0.025(2) -0.0061(19) -0.0010(17) 0.001(2)
O9 0.068(4) 0.059(4) 0.032(3) 0.013(3) 0.008(2) 0.030(3)
O10 0.051(3) 0.046(4) 0.072(4) -0.034(3) 0.015(3) -0.006(3)
O11 0.038(3) 0.038(4) 0.078(4) 0.007(3) 0.027(3) -0.002(2)

loop_
_atom_type_symbol
_atom_type_description
_atom_type_scat_dispersion_real
_atom_type_scat_dispersion_imag
_atom_type_scat_source
S S 0.1246 0.1234 'International Tables Vol C Tables 4.2.6.8 and 6.1.1.4'
O O 0.0106 0.0060 'International Tables Vol C Tables 4.2.6.8 and 6.1.1.4'
K K 0.2009 0.2494 'International Tables Vol C Tables 4.2.6.8 and 6.1.1.4'
H H 0.0000 0.0000 'International Tables Vol C Tables 4.2.6.8 and 6.1.1.4'

loop_
_geom_angle_atom_site_label_1
_geom_angle_atom_site_label_2
_geom_angle_atom_site_label_3
_geom_angle
_geom_angle_site_symmetry_1
_geom_angle_site_symmetry_3
_geom_angle_publ_flag
O11 K1 O3 141.13(17) 4_575 4_575 ?
O11 K1 O5 66.23(15) 4_575 4_575 ?
O3 K1 O5 89.56(14) 4_575 4_575 ?
O11 K1 O2 122.03(15) 4_575 3_566 ?
O3 K1 O2 76.23(14) 4_575 3_566 ?
O5 K1 O2 164.52(15) 4_575 3_566 ?
O11 K1 O9 133.56(16) 4_575 . ?
O3 K1 O9 75.15(15) 4_575 . ?
O5 K1 O9 94.21(16) 4_575 . ?
O2 K1 O9 88.12(15) 3_566 . ?
O11 K1 O1 69.89(16) 4_575 2 ?
O3 K1 O1 92.78(16) 4_575 2 ?
O5 K1 O1 110.11(15) 4_575 2 ?
O2 K1 O1 65.27(14) 3_566 2 ?
O9 K1 O1 152.92(15) . 2 ?
O11 K1 O4 83.42(15) 4_575 3_566 ?
O3 K1 O4 124.46(14) 4_575 3_566 ?
O5 K1 O4 145.94(15) 4_575 3_566 ?
O2 K1 O4 48.43(13) 3_566 3_566 ?
O9 K1 O4 96.05(16) . 3_566 ?
O1 K1 O4 70.58(14) 2 3_566 ?
O11 K1 O4 72.46(16) 4_575 2 ?
O3 K1 O4 70.53(14) 4_575 2 ?
O5 K1 O4 69.03(14) 4_575 2 ?
O2 K1 O4 99.92(14) 3_566 2 ?
O9 K1 O4 141.52(15) . 2 ?
O1 K1 O4 47.09(13) 2 2 ?
O4 K1 O4 117.46(14) 3_566 2 ?
O11 K1 O7 74.26(15) 4_575 . ?
O3 K1 O7 124.56(16) 4_575 . ?
O5 K1 O7 65.89(13) 4_575 . ?
O2 K1 O7 127.47(14) 3_566 . ?
O9 K1 O7 59.33(15) . . ?
O1 K1 O7 141.50(17) 2 . ?
O4 K1 O7 92.06(14) 3_566 . ?
O4 K1 O7 131.66(13) 2 . ?
O11 K1 S1 101.82(12) 4_575 3_566 ?
O3 K1 S1 100.99(11) 4_575 3_566 ?
O5 K1 S1 168.03(13) 4_575 3_566 ?
O2 K1 S1 24.77(10) 3_566 3_566 ?
O9 K1 S1 93.95(12) . 3_566 ?
O1 K1 S1 64.15(10) 2 3_566 ?
O4 K1 S1 23.76(9) 3_566 3_566 ?
O4 K1 S1 109.01(10) 2 3_566 ?
O7 K1 S1 111.37(11) . 3_566 ?
O11 K1 S1 69.37(12) 4_575 2 ?
O3 K1 S1 80.84(11) 4_575 2 ?
O5 K1 S1 89.04(12) 4_575 2 ?
O2 K1 S1 82.75(11) 3_566 2 ?
O9 K1 S1 155.73(12) . 2 ?
O1 K1 S1 24.12(9) 2 2 ?
O4 K1 S1 94.58(12) 3_566 2 ?
O4 K1 S1 22.98(9) 2 2 ?
O7 K1 S1 141.93(11) . 2 ?
S1 K1 S1 87.12(7) 3_566 2 ?
O11 K1 K3 100.78(11) 4_575 . ?
O3 K1 K3 81.01(11) 4_575 . ?
O5 K1 K3 47.28(11) 4_575 . ?
O2 K1 K3 133.79(11) 3_566 . ?
O9 K1 K3 47.01(11) . . ?
O1 K1 K3 156.14(10) 2 . ?
O4 K1 K3 131.56(11) 3_566 . ?
O4 K1 K3 109.58(9) 2 . ?
O7 K1 K3 45.31(11) . . ?
S1 K1 K3 139.57(6) 3_566 . ?
S1 K1 K3 132.40(6) 2 . ?
O4 K2 O9 155.29(15) 3_566 1_545 ?
O4 K2 O1 82.69(16) 3_566 . ?
O9 K2 O1 80.17(17) 1_545 . ?
O4 K2 O2 68.58(14) 3_566 4_565 ?
O9 K2 O2 118.36(16) 1_545 4_565 ?
O1 K2 O2 64.37(14) . 4_565 ?
O4 K2 O11 84.02(15) 3_566 4_575 ?
O9 K2 O11 120.66(14) 1_545 4_575 ?
O1 K2 O11 129.27(15) . 4_575 ?
O2 K2 O11 65.17(14) 4_565 4_575 ?
O4 K2 O3 116.48(15) 3_566 4_565 ?
O9 K2 O3 73.68(15) 1_545 4_565 ?
O1 K2 O3 69.80(14) . 4_565 ?
O2 K2 O3 47.95(13) 4_565 4_565 ?
O11 K2 O3 73.19(16) 4_575 4_565 ?
O4 K2 O5 70.75(16) 3_566 . ?
O9 K2 O5 106.79(17) 1_545 . ?
O1 K2 O5 128.13(14) . . ?
O2 K2 O5 134.84(15) 4_565 . ?
O11 K2 O5 92.07(16) 4_575 . ?
O3 K2 O5 162.06(13) 4_565 . ?
O4 K2 O10 129.21(16) 3_566 4_575 ?
O9 K2 O10 75.17(15) 1_545 4_575 ?
O1 K2 O10 134.81(16) . 4_575 ?
O2 K2 O10 95.38(15) 4_565 4_575 ?
O11 K2 O10 46.86(14) 4_575 4_575 ?
O3 K2 O10 67.21(15) 4_565 4_575 ?
O5 K2 O10 95.33(16) . 4_575 ?
O4 K2 O3 71.28(14) 3_566 . ?
O9 K2 O3 84.02(14) 1_545 . ?
O1 K2 O3 47.38(13) . . ?
O2 K2 O3 102.84(14) 4_565 . ?
O11 K2 O3 155.24(15) 4_575 . ?
O3 K2 O3 116.05(13) 4_565 . ?
O5 K2 O3 81.59(14) . . ?
O10 K2 O3 157.15(15) 4_575 . ?
O4 K2 S3 106.65(12) 3_566 4_575 ?
O9 K2 S3 98.03(11) 1_545 4_575 ?
O1 K2 S3 136.32(11) . 4_575 ?
O2 K2 S3 79.29(10) 4_565 4_575 ?
O11 K2 S3 23.24(10) 4_575 4_575 ?
O3 K2 S3 67.94(11) 4_565 4_575 ?
O5 K2 S3 94.47(11) . 4_575 ?
O10 K2 S3 23.63(10) 4_575 4_575 ?
O3 K2 S3 175.96(11) . 4_575 ?
O4 K2 S1 93.14(12) 3_566 4_565 ?
O9 K2 S1 95.07(13) 1_545 4_565 ?
O1 K2 S1 63.74(11) . 4_565 ?
O2 K2 S1 24.66(9) 4_565 4_565 ?
O11 K2 S1 68.43(12) 4_575 4_565 ?
O3 K2 S1 23.34(9) 4_565 4_565 ?
O5 K2 S1 156.31(12) . 4_565 ?
O10 K2 S1 81.29(13) 4_575 4_565 ?
O3 K2 S1 110.29(11) . 4_565 ?
S3 K2 S1 73.07(6) 4_575 4_565 ?
O4 K2 S1 72.72(12) 3_566 . ?
O9 K2 S1 84.46(12) 1_545 . ?
O1 K2 S1 24.45(10) . . ?
O2 K2 S1 82.14(10) 4_565 . ?
O11 K2 S1 145.22(11) 4_575 . ?
O3 K2 S1 94.15(11) 4_565 . ?
O5 K2 S1 103.76(11) . . ?
O10 K2 S1 155.41(13) 4_575 . ?
O3 K2 S1 23.30(9) . . ?
S3 K2 S1 160.08(6) 4_575 . ?
S1 K2 S1 87.03(7) 4_565 . ?
O10 K3 O8 124.85(17) 4_585 3_676 ?
O10 K3 O7 132.05(17) 4_585 . ?
O8 K3 O7 89.16(15) 3_676 . ?
O10 K3 O6 122.29(18) 4_585 4_575 ?
O8 K3 O6 102.16(14) 3_676 4_575 ?
O7 K3 O6 72.23(15) . 4_575 ?
O10 K3 O6 79.45(18) 4_585 3_676 ?
O8 K3 O6 48.08(13) 3_676 3_676 ?
O7 K3 O6 112.22(16) . 3_676 ?
O6 K3 O6 148.13(7) 4_575 3_676 ?
O10 K3 O9 77.51(15) 4_585 . ?
O8 K3 O9 101.61(14) 3_676 . ?
O7 K3 O9 61.79(16) . . ?
O6 K3 O9 127.25(17) 4_575 . ?
O6 K3 O9 77.02(16) 3_676 . ?
O10 K3 O7 85.80(17) 4_585 2_655 ?
O8 K3 O7 64.42(14) 3_676 2_655 ?
O7 K3 O7 142.12(14) . 2_655 ?
O6 K3 O7 86.68(15) 4_575 2_655 ?
O6 K3 O7 70.89(15) 3_676 2_655 ?
O9 K3 O7 146.03(17) . 2_655 ?
O10 K3 O5 89.43(18) 4_585 4_575 ?
O8 K3 O5 145.35(14) 3_676 4_575 ?
O7 K3 O5 67.38(15) . 4_575 ?
O6 K3 O5 47.67(13) 4_575 4_575 ?
O6 K3 O5 164.18(13) 3_676 4_575 ?
O9 K3 O5 89.68(15) . 4_575 ?
O7 K3 O5 119.84(14) 2_655 4_575 ?
O10 K3 O6 73.70(15) 4_585 2_655 ?
O8 K3 O6 107.37(13) 3_676 2_655 ?
O7 K3 O6 132.19(14) . 2_655 ?
O6 K3 O6 60.66(18) 4_575 2_655 ?
O6 K3 O6 111.95(11) 3_676 2_655 ?
O9 K3 O6 147.31(14) . 2_655 ?
O7 K3 O6 46.21(13) 2_655 2_655 ?
O5 K3 O6 75.00(14) 4_575 2_655 ?
O10 K3 S2 108.08(16) 4_585 4_575 ?
O8 K3 S2 123.50(11) 3_676 4_575 ?
O7 K3 S2 66.01(11) . 4_575 ?
O6 K3 S2 23.76(10) 4_575 4_575 ?
O6 K3 S2 171.48(11) 3_676 4_575 ?
O9 K3 S2 108.12(13) . 4_575 ?
O7 K3 S2 105.12(12) 2_655 4_575 ?
O5 K3 S2 24.05(9) 4_575 4_575 ?
O6 K3 S2 67.57(11) 2_655 4_575 ?
O10 K3 S2 83.62(12) 4_585 2_655 ?
O8 K3 S2 83.88(11) 3_676 2_655 ?
O7 K3 S2 137.95(12) . 2_655 ?
O6 K3 S2 68.91(11) 4_575 2_655 ?
O6 K3 S2 93.36(12) 3_676 2_655 ?
O9 K3 S2 160.07(13) . 2_655 ?
O7 K3 S2 23.31(10) 2_655 2_655 ?
O5 K3 S2 96.56(11) 4_575 2_655 ?
O6 K3 S2 23.84(9) 2_655 2_655 ?
S2 K3 S2 83.71(7) 4_575 2_655 ?
O10 K3 S2 99.87(15) 4_585 3_676 ?
O8 K3 S2 25.92(9) 3_676 3_676 ?
O7 K3 S2 104.25(12) . 3_676 ?
O6 K3 S2 126.57(11) 4_575 3_676 ?
O6 K3 S2 22.34(10) 3_676 3_676 ?
O9 K3 S2 90.17(13) . 3_676 ?
O7 K3 S2 63.58(11) 2_655 3_676 ?
O5 K3 S2 170.43(11) 4_575 3_676 ?
O6 K3 S2 109.61(11) 2_655 3_676 ?
S2 K3 S2 149.15(6) 4_575 3_676 ?
S2 K3 S2 86.75(7) 2_655 3_676 ?
O4 S1 O3 114.2(3) . . ?
O4 S1 O2 109.2(3) . . ?
O3 S1 O2 109.2(3) . . ?
O4 S1 O1 108.9(3) . . ?
O3 S1 O1 108.3(3) . . ?
O2 S1 O1 106.7(3) . . ?
O4 S1 K1 57.2(2) . 3_566 ?
O3 S1 K1 124.4(2) . 3_566 ?
O2 S1 K1 52.34(18) . 3_566 ?
O1 S1 K1 126.8(2) . 3_566 ?
O4 S1 K2 125.9(2) . 4_566 ?
O3 S1 K2 55.0(2) . 4_566 ?
O2 S1 K2 54.39(19) . 4_566 ?
O1 S1 K2 125.0(2) . 4_566 ?
K1 S1 K2 84.99(6) 3_566 4_566 ?
O4 S1 K2 119.0(2) . . ?
O3 S1 K2 56.30(19) . . ?
O2 S1 K2 131.38(19) . . ?
O1 S1 K2 53.2(2) . . ?
K1 S1 K2 176.23(6) 3_566 . ?
K2 S1 K2 97.93(7) 4_566 . ?
O4 S1 K1 56.3(2) . 2_545 ?
O3 S1 K1 128.6(2) . 2_545 ?
O2 S1 K1 121.8(2) . 2_545 ?
O1 S1 K1 52.6(2) . 2_545 ?
K1 S1 K1 93.97(7) 3_566 2_545 ?
K2 S1 K1 175.57(6) 4_566 2_545 ?
K2 S1 K1 83.30(6) . 2_545 ?
O7 S2 O6 114.5(3) . . ?
O7 S2 O5 114.3(3) . . ?
O6 S2 O5 113.2(3) . . ?
O7 S2 O8 105.1(3) . . ?
O6 S2 O8 100.2(3) . . ?
O5 S2 O8 108.0(3) . . ?
O7 S2 K3 144.9(2) . 4_576 ?
O6 S2 K3 55.8(2) . 4_576 ?
O5 S2 K3 57.9(2) . 4_576 ?
O8 S2 K3 109.70(18) . 4_576 ?
O7 S2 K3 56.0(2) . 2_645 ?
O6 S2 K3 61.9(2) . 2_645 ?
O5 S2 K3 120.3(2) . 2_645 ?
O8 S2 K3 131.71(17) . 2_645 ?
K3 S2 K3 96.29(7) 4_576 2_645 ?
O7 S2 K3 127.3(3) . 3_676 ?
O6 S2 K3 51.8(2) . 3_676 ?
O5 S2 K3 117.3(2) . 3_676 ?
O8 S2 K3 48.87(15) . 3_676 ?
K3 S2 K3 76.11(6) 4_576 3_676 ?
K3 S2 K3 103.66(7) 2_645 3_676 ?
O11 S3 O10 113.0(3) . . ?
O11 S3 O9 115.0(4) . . ?
O10 S3 O9 114.8(4) . . ?
O11 S3 O8 106.6(3) . . ?
O10 S3 O8 100.4(3) . . ?
O9 S3 O8 105.2(3) . . ?
O11 S3 K2 55.2(2) . 4_576 ?
O10 S3 K2 57.9(2) . 4_576 ?
O9 S3 K2 138.0(2) . 4_576 ?
O8 S3 K2 116.71(16) . 4_576 ?
O11 S3 K2 109.0(2) . 1_565 ?
O10 S3 K2 80.2(3) . 1_565 ?
O8 S3 K2 140.86(17) . 1_565 ?
K2 S3 K2 96.93(6) 4_576 1_565 ?
S1 O1 K2 102.3(3) . . ?
S1 O1 K1 103.3(3) . 2_545 ?
K2 O1 K1 108.65(19) . 2_545 ?
S1 O2 K1 102.9(2) . 3_566 ?
S1 O2 K2 100.9(2) . 4_566 ?
K1 O2 K2 110.89(15) 3_566 4_566 ?
S1 O3 K1 137.3(3) . 4_576 ?
S1 O3 K2 101.6(2) . 4_566 ?
K1 O3 K2 104.87(16) 4_576 4_566 ?
S1 O3 K2 100.4(2) . . ?
K1 O3 K2 89.34(14) 4_576 . ?
K2 O3 K2 127.46(18) 4_566 . ?
S1 O4 K2 159.4(3) . 3_566 ?
S1 O4 K1 99.0(3) . 3_566 ?
K2 O4 K1 91.79(14) 3_566 3_566 ?
S1 O4 K1 100.7(2) . 2_545 ?
K2 O4 K1 89.07(14) 3_566 2_545 ?
K1 O4 K1 118.93(18) 3_566 2_545 ?
S2 O5 K1 137.5(3) . 4_576 ?
S2 O5 K3 98.1(2) . 4_576 ?
K1 O5 K3 88.81(15) 4_576 4_576 ?
S2 O5 K2 129.3(3) . . ?
K1 O5 K2 88.67(13) 4_576 . ?
K3 O5 K2 103.57(17) 4_576 . ?
S2 O6 K3 100.5(2) . 4_576 ?
S2 O6 K3 105.9(3) . 3_676 ?
K3 O6 K3 96.17(16) 4_576 3_676 ?
S2 O6 K3 94.3(2) . 2_645 ?
K3 O6 K3 119.34(18) 4_576 2_645 ?
K3 O6 K3 135.19(18) 3_676 2_645 ?
S2 O7 K3 124.9(3) . . ?
S2 O7 K3 100.7(3) . 2_645 ?
K3 O7 K3 96.33(16) . 2_645 ?
S2 O7 K1 115.4(3) . . ?
K3 O7 K1 83.87(15) . . ?
K3 O7 K1 135.70(17) 2_645 . ?
S3 O8 S2 125.8(3) . . ?
S3 O8 K3 127.8(2) . 3_676 ?
S2 O8 K3 105.2(2) . 3_676 ?
S3 O9 K2 115.3(3) . 1_565 ?
S3 O9 K1 120.8(3) . . ?
K2 O9 K1 104.87(17) 1_565 . ?
S3 O9 K3 122.5(3) . . ?
K2 O9 K3 101.35(17) 1_565 . ?
K1 O9 K3 87.14(14) . . ?
S3 O10 K3 157.7(3) . 4_586 ?
S3 O10 K2 98.5(3) . 4_576 ?
K3 O10 K2 103.60(17) 4_586 4_576 ?
S3 O11 K1 142.2(3) . 4_576 ?
S3 O11 K2 101.6(3) . 4_576 ?
K1 O11 K2 92.92(16) 4_576 4_576 ?

loop_
_geom_bond_atom_site_label_1
_geom_bond_atom_site_label_2
_geom_bond_distance
_geom_bond_site_symmetry_2
_geom_bond_publ_flag
K1 O11 2.735(6) 4_575 ?
K1 O3 2.767(6) 4_575 ?
K1 O5 2.822(5) 4_575 ?
K1 O2 2.852(5) 3_566 ?
K1 O9 2.923(6) . ?
K1 O1 2.945(6) 2 ?
K1 O4 2.989(5) 3_566 ?
K1 O4 3.054(6) 2 ?
K1 O7 3.172(6) . ?
K1 S1 3.512(2) 3_566 ?
K1 S1 3.606(3) 2 ?
K1 K3 4.069(2) . ?
K2 O4 2.746(5) 3_566 ?
K2 O9 2.816(6) 1_545 ?
K2 O1 2.929(6) . ?
K2 O2 2.941(5) 4_565 ?
K2 O11 2.947(6) 4_575 ?
K2 O3 2.971(5) 4_565 ?
K2 O5 3.004(5) . ?
K2 O10 3.011(6) 4_575 ?
K2 O3 3.022(5) . ?
K2 S3 3.516(3) 4_575 ?
K2 S1 3.551(3) 4_565 ?
K2 S1 3.573(2) . ?
K3 O10 2.690(6) 4_585 ?
K3 O8 2.829(4) 3_676 ?
K3 O7 2.909(6) . ?
K3 O6 2.938(6) 4_575 ?
K3 O6 2.961(6) 3_676 ?
K3 O9 2.980(5) . ?
K3 O7 2.982(6) 2_655 ?
K3 O5 2.990(6) 4_575 ?
K3 O6 3.126(6) 2_655 ?
K3 S2 3.495(3) 4_575 ?
K3 S2 3.534(2) 2_655 ?
K3 S2 3.624(3) 3_676 ?
S1 O4 1.433(5) . ?
S1 O3 1.437(5) . ?
S1 O2 1.509(5) . ?
S1 O1 1.514(5) . ?
S1 K1 3.512(2) 3_566 ?
S1 K2 3.551(3) 4_566 ?
S1 K1 3.606(3) 2_545 ?
S2 O7 1.423(5) . ?
S2 O6 1.432(5) . ?
S2 O5 1.438(5) . ?
S2 O8 1.642(5) . ?
S2 K3 3.495(3) 4_576 ?
S2 K3 3.534(2) 2_645 ?
S2 K3 3.624(3) 3_676 ?
S3 O11 1.416(5) . ?
S3 O10 1.425(5) . ?
S3 O9 1.429(5) . ?
S3 O8 1.635(5) . ?
S3 K2 3.516(3) 4_576 ?
S3 K2 3.662(3) 1_565 ?
O1 K1 2.945(6) 2_545 ?
O2 K1 2.852(5) 3_566 ?
O2 K2 2.941(5) 4_566 ?
O3 K1 2.767(6) 4_576 ?
O3 K2 2.971(5) 4_566 ?
O4 K2 2.746(5) 3_566 ?
O4 K1 2.989(5) 3_566 ?
O4 K1 3.054(6) 2_545 ?
O5 K1 2.822(5) 4_576 ?
O5 K3 2.990(6) 4_576 ?
O6 K3 2.938(6) 4_576 ?
O6 K3 2.961(6) 3_676 ?
O6 K3 3.126(6) 2_645 ?
O7 K3 2.982(6) 2_645 ?
O8 K3 2.829(4) 3_676 ?
O9 K2 2.816(6) 1_565 ?
O10 K3 2.690(6) 4_586 ?
O10 K2 3.011(6) 4_576 ?
O11 K1 2.735(6) 4_576 ?
O11 K2 2.947(6) 4_576 ?

loop_
_geom_hbond_atom_site_label_D
_geom_hbond_atom_site_label_H
_geom_hbond_atom_site_label_A
_geom_hbond_distance_DH
_geom_hbond_distance_HA
_geom_hbond_distance_DA
_geom_hbond_angle_DHA
_geom_hbond_site_symmetry_A
_geom_hbond_publ_flag
O1 H1 O2 0.70(13) 1.96(13) 2.593(8) 150(15) 3_556 yes
